data_7250619
loop_
_publ_author_name
'Teixeira, Micha\"el'
'Baudron, St\'ephane A.'

_publ_section_title
;
 Impact of ligand functionalization on the structure of strontium MOFs
 prepared in a deep eutectic solvent
;
_journal_issue 32
_journal_name_full CrystEngComm
_journal_page_first 5421
_journal_page_last 5430
_journal_paper_doi 10.1039/D5CE00497G
_journal_volume 27
_journal_year 2025
_chemical_formula_sum 'C14.5 H11 F6 N3 O5.5 Sr'
_chemical_formula_weight 516.88
_space_group_crystal_system triclinic
_space_group_IT_number 2
_space_group_name_Hall '-P 1'
_space_group_name_H-M_alt 'P -1'
_atom_sites_solution_hydrogens geom
_audit_creation_method SHELXL-2018/3
_audit_update_record
;
2025-05-12 deposited with the CCDC.	2025-07-03 downloaded from the CCDC.
;
_cell_angle_alpha 90.290(4)
_cell_angle_beta 97.103(4)
_cell_angle_gamma 90.402(4)
_cell_formula_units_Z 4
_cell_length_a 8.1199(9)
_cell_length_b 11.4685(12)
_cell_length_c 20.653(2)
_cell_measurement_reflns_used 4147
_cell_measurement_temperature 173(2)
_cell_measurement_theta_max 23.04
_cell_measurement_theta_min 2.53
_cell_volume 1908.4(3)
_computing_cell_refinement 'Bruker SAINT'
_computing_data_collection 'Bruker APEX2'
_computing_data_reduction 'Bruker SAINT'
_computing_molecular_graphics 'Bruker SHELXTL'
_computing_publication_material 'Bruker SHELXTL'
_computing_structure_refinement 'SHELXL-2014 (Sheldrick 2014)'
_computing_structure_solution 'SHELXS-97 (Sheldrick 2008)'
_diffrn_ambient_temperature 173(2)
_diffrn_measured_fraction_theta_full 0.999
_diffrn_measured_fraction_theta_max 0.996
_diffrn_measurement_device_type 'Bruker APEX-II CCD'
_diffrn_measurement_method '\f and \w scans'
_diffrn_radiation_type MoK\a
_diffrn_radiation_wavelength 0.71073
_diffrn_reflns_av_R_equivalents 0.1151
_diffrn_reflns_av_unetI/netI 0.1411
_diffrn_reflns_Laue_measured_fraction_full 0.999
_diffrn_reflns_Laue_measured_fraction_max 0.996
_diffrn_reflns_limit_h_max 6
_diffrn_reflns_limit_h_min -10
_diffrn_reflns_limit_k_max 15
_diffrn_reflns_limit_k_min -14
_diffrn_reflns_limit_l_max 27
_diffrn_reflns_limit_l_min -27
_diffrn_reflns_number 24894
_diffrn_reflns_point_group_measured_fraction_full 0.999
_diffrn_reflns_point_group_measured_fraction_max 0.996
_diffrn_reflns_theta_full 25.242
_diffrn_reflns_theta_max 27.922
_diffrn_reflns_theta_min 1.776
_exptl_absorpt_coefficient_mu 2.918
_exptl_absorpt_correction_T_max 0.943
_exptl_absorpt_correction_T_min 0.867
_exptl_absorpt_correction_type multi-scan
_exptl_absorpt_process_details sadabs
_exptl_crystal_colour colourless
_exptl_crystal_density_diffrn 1.799
_exptl_crystal_density_meas ?
_exptl_crystal_description prism
_exptl_crystal_F_000 1020
_exptl_crystal_size_max 0.050
_exptl_crystal_size_mid 0.030
_exptl_crystal_size_min 0.020
_refine_diff_density_max 0.882
_refine_diff_density_min -1.077
_refine_diff_density_rms 0.120
_refine_ls_extinction_method none
_refine_ls_goodness_of_fit_ref 0.864
_refine_ls_hydrogen_treatment constr
_refine_ls_matrix_type full
_refine_ls_number_parameters 576
_refine_ls_number_reflns 9120
_refine_ls_number_restraints 0
_refine_ls_restrained_S_all 0.864
_refine_ls_R_factor_all 0.1020
_refine_ls_R_factor_gt 0.0494
_refine_ls_shift/su_max 0.002
_refine_ls_shift/su_mean 0.000
_refine_ls_structure_factor_coef Fsqd
_refine_ls_weighting_details 'w=1/[\s^2^(Fo^2^)+(0.0267P)^2^] where P=(Fo^2^+2Fc^2^)/3'
_refine_ls_weighting_scheme calc
_refine_ls_wR_factor_gt 0.0821
_refine_ls_wR_factor_ref 0.0940
_reflns_Friedel_coverage 0.000
_reflns_number_gt 5119
_reflns_number_total 9120
_reflns_threshold_expression 'I > 2\s(I)'
_cod_data_source_file d5ce00497g2.cif
_cod_data_source_block SrMOF3
_cod_depositor_comments
;
The following automatic conversions were performed:

data item '_exptl_crystal_density_meas' value 'not measured' was
changed to '?' -- the value is perceived as not measured.

Automatic conversion script
Id: cif_fix_values 8170 2020-07-09 18:12:32Z antanas 

 Adding full bibliography for 7250617--7250624.cif.
;
_cod_original_cell_volume 1908.5(3)
_cod_original_formula_sum 'C14.50 H11 F6 N3 O5.50 Sr'
_cod_database_code 7250619
_shelx_shelxl_version_number 2018/3
_shelx_space_group_comment
;
The symmetry employed for this shelxl refinement is uniquely defined
by the following loop, which should always be used as a source of
symmetry information in preference to the above space-group names.
They are only intended as comments.
;
_shelx_estimated_absorpt_t_min 0.868
_shelx_estimated_absorpt_t_max 0.944

loop_
_space_group_symop_operation_xyz
'x, y, z'
'-x, -y, -z'

loop_
_atom_site_label
_atom_site_type_symbol
_atom_site_fract_x
_atom_site_fract_y
_atom_site_fract_z
_atom_site_U_iso_or_equiv
_atom_site_adp_type
_atom_site_occupancy
_atom_site_site_symmetry_order
_atom_site_calc_flag
_atom_site_refinement_flags_posn
_atom_site_refinement_flags_adp
_atom_site_refinement_flags_occupancy
_atom_site_disorder_assembly
_atom_site_disorder_group
C1 C 0.2333(7) 0.2621(4) 0.7822(3) 0.0555(15) Uani 1 1 d . . . . .
C2 C 0.2338(6) 0.3943(4) 0.7733(2) 0.0441(13) Uani 1 1 d . . . . .
C3 C 0.2263(6) 0.4741(4) 0.8235(2) 0.0384(12) Uani 1 1 d . . . . .
C4 C 0.2182(5) 0.5930(4) 0.8102(2) 0.0372(11) Uani 1 1 d . . . . .
H4 H 0.211226 0.646369 0.845063 0.045 Uiso 1 1 calc R U . . .
C5 C 0.2199(5) 0.6353(3) 0.7480(2) 0.0294(10) Uani 1 1 d . . . . .
C6 C 0.2280(6) 0.5556(4) 0.6978(2) 0.0415(12) Uani 1 1 d . . . . .
C7 C 0.2344(7) 0.4376(4) 0.7106(2) 0.0549(15) Uani 1 1 d . . . . .
H7 H 0.239408 0.384384 0.675474 0.066 Uiso 1 1 calc R U . . .
C8 C 0.2152(6) 0.7666(4) 0.73941(19) 0.0293(10) Uani 1 1 d . . . . .
C9 C 0.2291(8) 0.4351(5) 0.8926(3) 0.0574(16) Uani 1 1 d . . . . .
C10 C 0.2293(10) 0.5927(5) 0.6287(3) 0.064(2) Uani 1 1 d . . . . .
C11 C 0.2444(5) -0.0185(3) 0.88707(19) 0.0231(9) Uani 1 1 d . . . . .
C12 C 0.3741(5) -0.0136(3) 0.94718(18) 0.0244(9) Uani 1 1 d . . . . .
C13 C 0.3765(5) -0.0846(3) 1.00156(19) 0.0254(9) Uani 1 1 d . . . . .
C14 C 0.5001(5) 0.0702(4) 0.94678(18) 0.0285(10) Uani 1 1 d . . . . .
H14 H 0.500539 0.118849 0.909690 0.034 Uiso 1 1 calc R U . . .
C15 C 0.0942(5) 0.0248(4) 0.5607(2) 0.0344(11) Uani 1 1 d . . . . .
C16 C 0.1305(5) -0.0686(4) 0.5229(2) 0.0392(12) Uani 1 1 d . . . . .
H16 H 0.221955 -0.116439 0.538358 0.047 Uiso 1 1 calc R U . . .
C17 C -0.0398(5) 0.0960(4) 0.5365(2) 0.0363(11) Uani 1 1 d . . . . .
C18 C 0.2021(6) 0.0423(4) 0.6253(2) 0.0381(12) Uani 1 1 d . . . . .
C19 C 0.2490(6) -0.1788(4) 1.0068(2) 0.0361(11) Uani 1 1 d . . . . .
C20 C -0.0854(7) 0.2011(5) 0.5730(3) 0.0541(15) Uani 1 1 d . . . . .
C21 C 0.7139(5) -0.1494(4) 0.8611(2) 0.0349(11) Uani 1 1 d . . . . .
C22 C 0.6265(6) -0.3116(5) 0.9115(3) 0.0643(17) Uani 1 1 d . . . . .
H22A H 0.632637 -0.393976 0.897421 0.077 Uiso 1 1 calc R U . . .
H22B H 0.535259 -0.303484 0.938816 0.077 Uiso 1 1 calc R U . . .
C23 C 0.7898(7) -0.2704(5) 0.9476(3) 0.076(2) Uani 1 1 d . . . . .
H23A H 0.780427 -0.254994 0.994223 0.091 Uiso 1 1 calc R U . . .
H23B H 0.878814 -0.327848 0.944224 0.091 Uiso 1 1 calc R U . . .
C24 C 0.7106(5) -0.1172(4) 0.6354(2) 0.0385(12) Uani 1 1 d . . . . .
C25 C 0.7666(6) -0.2650(5) 0.5660(2) 0.0565(15) Uani 1 1 d . . . . .
H25A H 0.741890 -0.348808 0.571459 0.068 Uiso 1 1 calc R U . . .
H25B H 0.858715 -0.257218 0.539054 0.068 Uiso 1 1 calc R U . . .
C26 C 0.6127(6) -0.1999(4) 0.5356(2) 0.0524(14) Uani 1 1 d . . . . .
H26A H 0.627419 -0.169799 0.491826 0.063 Uiso 1 1 calc R U . . .
H26B H 0.512469 -0.250278 0.532215 0.063 Uiso 1 1 calc R U . . .
C27 C 0.7253(5) 0.2764(4) 0.7558(3) 0.0430(13) Uani 1 1 d . . . . .
C28 C 0.6444(16) 0.4719(9) 0.7351(10) 0.102(6) Uani 0.61(2) 1 d . . P A 1
H28A H 0.617642 0.519400 0.695359 0.122 Uiso 0.61(2) 1 calc R U P A 1
H28B H 0.581398 0.501651 0.769740 0.122 Uiso 0.61(2) 1 calc R U P A 1
C29 C 0.8116(16) 0.4728(9) 0.7553(10) 0.102(6) Uani 0.61(2) 1 d . . P A 1
H29A H 0.840957 0.531414 0.790304 0.122 Uiso 0.61(2) 1 calc R U P A 1
H29B H 0.875783 0.489299 0.718633 0.122 Uiso 0.61(2) 1 calc R U P A 1
N5 N 0.6079(14) 0.3458(9) 0.7214(8) 0.079(5) Uani 0.61(2) 1 d . . P A 1
H5 H 0.522544 0.319331 0.694834 0.095 Uiso 0.61(2) 1 calc R U P A 1
N6 N 0.8421(17) 0.3516(8) 0.7803(8) 0.086(4) Uani 0.61(2) 1 d . . P A 1
H6 H 0.928183 0.332267 0.808229 0.104 Uiso 0.61(2) 1 calc R U P A 1
N6B N 0.749(3) 0.3437(12) 0.8079(10) 0.066(6) Uani 0.39(2) 1 d . . P A 2
H6B H 0.772252 0.316999 0.847810 0.080 Uiso 0.39(2) 1 calc R U P A 2
N5B N 0.693(4) 0.3286(15) 0.7028(9) 0.091(7) Uani 0.39(2) 1 d . . P A 2
H5B H 0.658253 0.293727 0.665484 0.109 Uiso 0.39(2) 1 calc R U P A 2
C29B C 0.733(4) 0.4603(17) 0.7933(13) 0.109(8) Uani 0.39(2) 1 d . . P A 2
H29C H 0.831309 0.506492 0.811463 0.131 Uiso 0.39(2) 1 calc R U P A 2
H29D H 0.631334 0.494157 0.807689 0.131 Uiso 0.39(2) 1 calc R U P A 2
C28B C 0.718(4) 0.446(2) 0.7097(14) 0.109(8) Uani 0.39(2) 1 d . . P A 2
H28C H 0.623431 0.490048 0.687528 0.131 Uiso 0.39(2) 1 calc R U P A 2
H28D H 0.821608 0.470797 0.692887 0.131 Uiso 0.39(2) 1 calc R U P A 2
N1 N 0.6043(5) -0.2352(4) 0.8566(2) 0.0776(17) Uani 1 1 d . . . . .
H1 H 0.525979 -0.244486 0.823504 0.093 Uiso 1 1 calc R U . . .
N2 N 0.8191(5) -0.1642(4) 0.9134(2) 0.0706(15) Uani 1 1 d . . . . .
H2 H 0.899630 -0.114574 0.926528 0.085 Uiso 1 1 calc R U . . .
N3 N 0.8062(5) -0.2085(4) 0.6276(2) 0.0651(14) Uani 1 1 d . . . . .
H3 H 0.885816 -0.231698 0.657501 0.078 Uiso 1 1 calc R U . . .
N4 N 0.6032(5) -0.1054(4) 0.58221(19) 0.0579(13) Uani 1 1 d . . . . .
H4A H 0.533793 -0.046816 0.575747 0.070 Uiso 1 1 calc R U . . .
O1 O 0.3632(5) 0.2143(3) 0.7677(2) 0.0731(9) Uani 1 1 d . . . . .
O2 O 0.1099(5) 0.2137(3) 0.7977(2) 0.0731(9) Uani 1 1 d . . . . .
O3 O 0.3511(4) 0.8153(2) 0.73371(15) 0.0395(8) Uani 1 1 d . . . . .
O4 O 0.0751(4) 0.8132(2) 0.74011(15) 0.0409(8) Uani 1 1 d . . . . .
O5 O 0.2981(3) -0.0140(3) 0.83265(12) 0.0342(7) Uani 1 1 d . . . . .
O6 O 0.0934(3) -0.0208(3) 0.89380(13) 0.0372(8) Uani 1 1 d . . . . .
O7 O 0.3558(4) 0.0439(3) 0.62344(14) 0.0474(9) Uani 1 1 d . . . . .
O8 O 0.1348(4) 0.0488(3) 0.67641(14) 0.0542(10) Uani 1 1 d . . . . .
O9 O 0.7155(3) -0.0667(3) 0.82230(14) 0.0415(8) Uani 1 1 d . . . . .
O10 O 0.7234(3) -0.0515(3) 0.68475(14) 0.0414(8) Uani 1 1 d . . . . .
O11 O 0.7247(4) 0.1687(3) 0.76086(15) 0.0416(8) Uani 1 1 d . . . . .
F1 F 0.3237(5) 0.3434(3) 0.90695(16) 0.0966(13) Uani 1 1 d . . . . .
F2 F 0.2810(5) 0.5158(3) 0.93546(15) 0.0990(14) Uani 1 1 d . . . . .
F3 F 0.0801(5) 0.4042(4) 0.90730(15) 0.0973(13) Uani 1 1 d . . . . .
F4 F 0.318(3) 0.541(2) 0.5992(8) 0.069(5) Uani 0.252(13) 1 d . . P B 3
F6 F 0.072(2) 0.5537(16) 0.5945(8) 0.069(5) Uani 0.252(13) 1 d . . P B 3
F5 F 0.235(3) 0.688(2) 0.6178(10) 0.069(5) Uani 0.252(13) 1 d . . P B 3
F4B F 0.1966(18) 0.5122(6) 0.5850(3) 0.141(6) Uani 0.748(13) 1 d . . P B 4
F5B F 0.3946(9) 0.6240(8) 0.6195(3) 0.115(4) Uani 0.748(13) 1 d . . P B 4
F6B F 0.1519(9) 0.6922(7) 0.6128(3) 0.075(2) Uani 0.748(13) 1 d . . P B 4
F7 F 0.2065(3) -0.2353(2) 0.95088(12) 0.0464(7) Uani 1 1 d . . . . .
F8 F 0.3046(4) -0.2594(3) 1.05046(14) 0.0724(10) Uani 1 1 d . . . . .
F9 F 0.1085(3) -0.1377(2) 1.02565(13) 0.0558(8) Uani 1 1 d . . . . .
F10 F -0.1767(4) 0.2751(3) 0.53517(15) 0.0870(12) Uani 1 1 d . . . . .
F11 F -0.1686(5) 0.1760(3) 0.62169(17) 0.1075(14) Uani 1 1 d . . . . .
F12 F 0.0471(5) 0.2612(3) 0.59839(16) 0.0875(11) Uani 1 1 d . . . . .
Sr1 Sr 0.47378(4) 0.02033(3) 0.74419(2) 0.02076(11) Uani 1 1 d . . . . .
Sr2 Sr -0.02473(4) 0.01625(3) 0.77088(2) 0.02196(11) Uani 1 1 d . . . . .

loop_
_atom_site_aniso_label
_atom_site_aniso_U_11
_atom_site_aniso_U_22
_atom_site_aniso_U_33
_atom_site_aniso_U_23
_atom_site_aniso_U_13
_atom_site_aniso_U_12
C1 0.070(4) 0.022(3) 0.082(4) -0.005(3) 0.040(3) 0.008(3)
C2 0.059(4) 0.019(2) 0.062(3) 0.000(2) 0.040(3) 0.000(2)
C3 0.046(3) 0.023(2) 0.050(3) 0.004(2) 0.020(2) 0.001(2)
C4 0.038(3) 0.023(2) 0.053(3) -0.007(2) 0.017(2) 0.001(2)
C5 0.030(3) 0.014(2) 0.045(3) -0.003(2) 0.008(2) -0.0023(19)
C6 0.054(3) 0.029(3) 0.046(3) -0.006(2) 0.026(3) -0.004(2)
C7 0.086(4) 0.022(3) 0.066(4) -0.015(2) 0.043(3) -0.005(3)
C8 0.032(3) 0.022(2) 0.032(3) -0.0031(19) -0.001(2) -0.007(2)
C9 0.079(5) 0.035(3) 0.064(4) 0.008(3) 0.033(4) 0.008(3)
C10 0.110(7) 0.029(3) 0.059(4) -0.011(3) 0.037(4) -0.009(4)
C11 0.020(2) 0.024(2) 0.024(2) 0.0027(18) -0.0026(19) -0.0015(18)
C12 0.023(2) 0.029(2) 0.020(2) -0.0030(18) 0.0023(18) 0.0014(19)
C13 0.022(2) 0.030(2) 0.023(2) -0.0023(18) 0.0022(19) -0.0042(19)
C14 0.029(2) 0.038(3) 0.017(2) 0.0005(19) -0.0018(19) -0.002(2)
C15 0.023(2) 0.052(3) 0.029(3) 0.018(2) 0.002(2) 0.003(2)
C16 0.023(2) 0.057(3) 0.038(3) 0.019(2) 0.003(2) 0.009(2)
C17 0.024(2) 0.054(3) 0.031(3) 0.014(2) 0.005(2) 0.006(2)
C18 0.033(3) 0.053(3) 0.029(3) 0.016(2) 0.004(2) 0.009(2)
C19 0.033(3) 0.045(3) 0.028(3) 0.005(2) -0.007(2) -0.006(2)
C20 0.051(4) 0.068(4) 0.042(3) 0.005(3) -0.001(3) 0.014(3)
C21 0.022(2) 0.047(3) 0.035(3) 0.014(2) 0.001(2) 0.000(2)
C22 0.040(3) 0.069(4) 0.082(4) 0.035(3) -0.001(3) -0.011(3)
C23 0.044(3) 0.093(5) 0.086(4) 0.059(4) -0.013(3) -0.014(3)
C24 0.021(2) 0.049(3) 0.045(3) -0.012(2) 0.006(2) -0.003(2)
C25 0.048(3) 0.065(4) 0.056(4) -0.024(3) 0.008(3) -0.005(3)
C26 0.047(3) 0.071(4) 0.038(3) -0.017(3) 0.001(3) -0.014(3)
C27 0.016(2) 0.035(3) 0.080(4) -0.002(3) 0.013(3) -0.001(2)
C28 0.061(6) 0.020(4) 0.226(19) 0.022(6) 0.025(8) 0.005(4)
C29 0.061(6) 0.020(4) 0.226(19) 0.022(6) 0.025(8) 0.005(4)
N5 0.040(6) 0.032(5) 0.155(12) 0.020(6) -0.030(7) -0.002(4)
N6 0.042(7) 0.025(5) 0.186(12) 0.006(6) -0.010(8) -0.004(5)
N6B 0.069(14) 0.028(7) 0.092(12) -0.011(7) -0.027(10) -0.004(8)
N5B 0.15(2) 0.052(10) 0.090(11) 0.027(8) 0.071(13) 0.053(12)
C29B 0.12(2) 0.051(9) 0.171(17) 0.035(10) 0.058(13) 0.017(9)
C28B 0.12(2) 0.051(9) 0.171(17) 0.035(10) 0.058(13) 0.017(9)
N1 0.053(3) 0.078(3) 0.091(4) 0.054(3) -0.035(3) -0.034(3)
N2 0.045(3) 0.090(4) 0.067(3) 0.051(3) -0.031(2) -0.038(3)
N3 0.051(3) 0.088(4) 0.050(3) -0.032(3) -0.018(2) 0.034(3)
N4 0.045(3) 0.079(3) 0.044(3) -0.026(2) -0.015(2) 0.019(2)
O1 0.074(2) 0.0195(13) 0.141(2) -0.0002(14) 0.0719(19) -0.0050(13)
O2 0.074(2) 0.0195(13) 0.141(2) -0.0002(14) 0.0719(19) -0.0050(13)
O3 0.0297(18) 0.0226(16) 0.068(2) -0.0007(15) 0.0131(16) -0.0052(14)
O4 0.0285(18) 0.0281(18) 0.065(2) -0.0065(15) 0.0001(16) 0.0038(15)
O5 0.0241(17) 0.057(2) 0.0209(16) 0.0009(14) 0.0004(14) -0.0020(15)
O6 0.0199(17) 0.061(2) 0.0298(17) 0.0085(15) -0.0003(14) -0.0014(15)
O7 0.0297(19) 0.076(3) 0.0356(19) 0.0032(17) -0.0021(16) 0.0110(18)
O8 0.049(2) 0.085(3) 0.0310(18) 0.0185(18) 0.0133(17) 0.016(2)
O9 0.0242(17) 0.053(2) 0.0455(19) 0.0238(17) -0.0018(15) -0.0018(15)
O10 0.0263(18) 0.060(2) 0.0374(18) -0.0216(16) 0.0009(14) 0.0056(16)
O11 0.0257(17) 0.0307(19) 0.069(2) 0.0024(16) 0.0085(16) -0.0012(15)
F1 0.140(4) 0.067(2) 0.087(3) 0.032(2) 0.027(2) 0.041(2)
F2 0.183(4) 0.057(2) 0.056(2) 0.0060(18) 0.011(2) -0.017(2)
F3 0.090(3) 0.139(4) 0.070(2) 0.031(2) 0.039(2) -0.009(3)
F4 0.094(11) 0.066(9) 0.042(5) -0.006(5) -0.004(5) 0.005(6)
F6 0.094(11) 0.066(9) 0.042(5) -0.006(5) -0.004(5) 0.005(6)
F5 0.094(11) 0.066(9) 0.042(5) -0.006(5) -0.004(5) 0.005(6)
F4B 0.312(18) 0.058(4) 0.061(4) -0.034(3) 0.063(5) -0.059(5)
F5B 0.097(5) 0.146(8) 0.116(5) 0.063(5) 0.070(4) 0.013(5)
F6B 0.090(5) 0.080(4) 0.057(3) 0.016(3) 0.015(3) 0.045(4)
F7 0.0449(17) 0.0429(16) 0.0488(17) -0.0096(13) -0.0032(14) -0.0119(13)
F8 0.063(2) 0.068(2) 0.076(2) 0.0434(18) -0.0317(17) -0.0307(17)
F9 0.0384(17) 0.076(2) 0.0563(18) -0.0104(15) 0.0200(15) -0.0212(16)
F10 0.108(3) 0.078(2) 0.067(2) -0.0023(18) -0.024(2) 0.055(2)
F11 0.126(4) 0.121(3) 0.090(3) 0.014(2) 0.070(3) 0.042(3)
F12 0.084(3) 0.080(2) 0.090(3) -0.019(2) -0.024(2) 0.017(2)
Sr1 0.0157(2) 0.0207(2) 0.0255(2) 0.00031(16) 0.00091(17) -0.00037(17)
Sr2 0.0158(2) 0.0243(2) 0.0252(2) 0.00263(17) 0.00029(17) 0.00047(17)

loop_
_atom_type_symbol
_atom_type_description
_atom_type_scat_dispersion_real
_atom_type_scat_dispersion_imag
_atom_type_scat_source
C C 0.0033 0.0016 'International Tables Vol C Tables 4.2.6.8 and 6.1.1.4'
H H 0.0000 0.0000 'International Tables Vol C Tables 4.2.6.8 and 6.1.1.4'
N N 0.0061 0.0033 'International Tables Vol C Tables 4.2.6.8 and 6.1.1.4'
O O 0.0106 0.0060 'International Tables Vol C Tables 4.2.6.8 and 6.1.1.4'
F F 0.0171 0.0103 'International Tables Vol C Tables 4.2.6.8 and 6.1.1.4'
Sr Sr -1.5307 3.2498 'International Tables Vol C Tables 4.2.6.8 and 6.1.1.4'

loop_
_geom_angle_atom_site_label_1
_geom_angle_atom_site_label_2
_geom_angle_atom_site_label_3
_geom_angle
_geom_angle_site_symmetry_1
_geom_angle_site_symmetry_3
_geom_angle_publ_flag
O2 C1 O1 127.1(5) . . ?
O2 C1 C2 119.6(5) . . ?
O1 C1 C2 113.2(4) . . ?
C3 C2 C7 117.7(4) . . ?
C3 C2 C1 124.1(4) . . ?
C7 C2 C1 118.2(4) . . ?
C2 C3 C4 120.2(4) . . ?
C2 C3 C9 121.1(4) . . ?
C4 C3 C9 118.7(4) . . ?
C5 C4 C3 121.9(4) . . ?
C5 C4 H4 119.1 . . ?
C3 C4 H4 119.1 . . ?
C4 C5 C6 118.1(4) . . ?
C4 C5 C8 117.5(4) . . ?
C6 C5 C8 124.5(4) . . ?
C7 C6 C5 120.3(4) . . ?
C7 C6 C10 117.6(4) . . ?
C5 C6 C10 122.1(4) . . ?
C6 C7 C2 122.0(4) . . ?
C6 C7 H7 119.0 . . ?
C2 C7 H7 119.0 . . ?
O3 C8 O4 128.2(4) . . ?
O3 C8 C5 116.0(4) . . ?
O4 C8 C5 115.8(4) . . ?
F2 C9 F1 106.3(5) . . ?
F2 C9 F3 104.8(5) . . ?
F1 C9 F3 105.0(5) . . ?
F2 C9 C3 113.5(4) . . ?
F1 C9 C3 113.4(4) . . ?
F3 C9 C3 113.0(5) . . ?
F5 C10 F4 110.8(16) . . ?
F4B C10 F6B 113.0(8) . . ?
F4B C10 F5B 101.4(8) . . ?
F6B C10 F5B 100.4(6) . . ?
F5 C10 F6 104.4(14) . . ?
F4 C10 F6 99.0(12) . . ?
F5 C10 C6 118.7(11) . . ?
F4 C10 C6 115.4(10) . . ?
F4B C10 C6 115.9(6) . . ?
F6B C10 C6 115.2(6) . . ?
F5B C10 C6 108.5(6) . . ?
F6 C10 C6 105.6(8) . . ?
O6 C11 O5 123.6(4) . . ?
O6 C11 C12 119.8(4) . . ?
O5 C11 C12 116.5(3) . . ?
O6 C11 Sr2 58.4(2) . . ?
O5 C11 Sr2 65.6(2) . . ?
C12 C11 Sr2 170.2(3) . . ?
C13 C12 C14 118.1(4) . . ?
C13 C12 C11 125.5(4) . . ?
C14 C12 C11 116.5(3) . . ?
C14 C13 C12 119.8(4) 2_657 . ?
C14 C13 C19 117.6(4) 2_657 . ?
C12 C13 C19 122.6(4) . . ?
C13 C14 C12 122.2(4) 2_657 . ?
C13 C14 H14 118.9 2_657 . ?
C12 C14 H14 118.9 . . ?
C16 C15 C17 117.8(4) . . ?
C16 C15 C18 117.0(4) . . ?
C17 C15 C18 125.2(4) . . ?
C15 C16 C17 123.0(4) . 2_556 ?
C15 C16 H16 118.5 . . ?
C17 C16 H16 118.5 2_556 . ?
C16 C17 C15 119.2(4) 2_556 . ?
C16 C17 C20 119.1(4) 2_556 . ?
C15 C17 C20 121.7(4) . . ?
O8 C18 O7 124.5(4) . . ?
O8 C18 C15 119.1(4) . . ?
O7 C18 C15 116.4(4) . . ?
O8 C18 Sr1 71.3(2) . . ?
O7 C18 Sr1 54.0(2) . . ?
C15 C18 Sr1 164.3(3) . . ?
F7 C19 F8 106.3(4) . . ?
F7 C19 F9 106.6(4) . . ?
F8 C19 F9 106.4(4) . . ?
F7 C19 C13 112.8(4) . . ?
F8 C19 C13 111.6(4) . . ?
F9 C19 C13 112.7(4) . . ?
F11 C20 F10 106.9(5) . . ?
F11 C20 F12 106.2(5) . . ?
F10 C20 F12 105.6(5) . . ?
F11 C20 C17 113.2(5) . . ?
F10 C20 C17 112.4(4) . . ?
F12 C20 C17 112.0(5) . . ?
O9 C21 N2 125.5(4) . . ?
O9 C21 N1 125.7(4) . . ?
N2 C21 N1 108.8(4) . . ?
N1 C22 C23 102.7(4) . . ?
N1 C22 H22A 111.2 . . ?
C23 C22 H22A 111.2 . . ?
N1 C22 H22B 111.2 . . ?
C23 C22 H22B 111.2 . . ?
H22A C22 H22B 109.1 . . ?
N2 C23 C22 101.7(4) . . ?
N2 C23 H23A 111.4 . . ?
C22 C23 H23A 111.4 . . ?
N2 C23 H23B 111.4 . . ?
C22 C23 H23B 111.4 . . ?
H23A C23 H23B 109.3 . . ?
O10 C24 N4 125.9(4) . . ?
O10 C24 N3 125.3(4) . . ?
N4 C24 N3 108.8(4) . . ?
N3 C25 C26 103.1(4) . . ?
N3 C25 H25A 111.1 . . ?
C26 C25 H25A 111.1 . . ?
N3 C25 H25B 111.1 . . ?
C26 C25 H25B 111.1 . . ?
H25A C25 H25B 109.1 . . ?
N4 C26 C25 101.8(4) . . ?
N4 C26 H26A 111.4 . . ?
C25 C26 H26A 111.4 . . ?
N4 C26 H26B 111.4 . . ?
C25 C26 H26B 111.4 . . ?
H26A C26 H26B 109.3 . . ?
O11 C27 N5B 123.6(10) . . ?
O11 C27 N6B 120.8(9) . . ?
N5B C27 N6B 115.4(12) . . ?
O11 C27 N6 128.2(6) . . ?
O11 C27 N5 128.1(6) . . ?
N6 C27 N5 103.7(7) . . ?
C29 C28 N5 102.9(9) . . ?
C29 C28 H28A 111.2 . . ?
N5 C28 H28A 111.2 . . ?
C29 C28 H28B 111.2 . . ?
N5 C28 H28B 111.2 . . ?
H28A C28 H28B 109.1 . . ?
C28 C29 N6 102.8(9) . . ?
C28 C29 H29A 111.2 . . ?
N6 C29 H29A 111.2 . . ?
C28 C29 H29B 111.2 . . ?
N6 C29 H29B 111.2 . . ?
H29A C29 H29B 109.1 . . ?
C27 N5 C28 111.0(9) . . ?
C27 N5 H5 124.5 . . ?
C28 N5 H5 124.5 . . ?
C27 N6 C29 112.8(9) . . ?
C27 N6 H6 123.6 . . ?
C29 N6 H6 123.6 . . ?
C27 N6B C29B 112.8(15) . . ?
C27 N6B H6B 123.6 . . ?
C29B N6B H6B 123.6 . . ?
C27 N5B C28B 112(2) . . ?
C27 N5B H5B 124.0 . . ?
C28B N5B H5B 124.0 . . ?
N6B C29B C28B 97.0(16) . . ?
N6B C29B H29C 112.4 . . ?
C28B C29B H29C 112.4 . . ?
N6B C29B H29D 112.4 . . ?
C28B C29B H29D 112.4 . . ?
H29C C29B H29D 109.9 . . ?
N5B C28B C29B 100.7(16) . . ?
N5B C28B H28C 111.6 . . ?
C29B C28B H28C 111.6 . . ?
N5B C28B H28D 111.6 . . ?
C29B C28B H28D 111.6 . . ?
H28C C28B H28D 109.4 . . ?
C21 N1 C22 112.6(4) . . ?
C21 N1 H1 123.7 . . ?
C22 N1 H1 123.7 . . ?
C21 N2 C23 113.1(4) . . ?
C21 N2 H2 123.5 . . ?
C23 N2 H2 123.5 . . ?
C24 N3 C25 113.1(4) . . ?
C24 N3 H3 123.4 . . ?
C25 N3 H3 123.4 . . ?
C24 N4 C26 112.6(4) . . ?
C24 N4 H4A 123.7 . . ?
C26 N4 H4A 123.7 . . ?
C1 O1 Sr1 141.1(3) . . ?
C1 O2 Sr2 133.5(3) . . ?
C8 O3 Sr1 137.5(3) . 1_565 ?
C8 O4 Sr2 134.7(3) . 1_565 ?
C11 O5 Sr1 163.6(3) . . ?
C11 O5 Sr2 90.2(2) . . ?
Sr1 O5 Sr2 103.58(9) . . ?
C11 O6 Sr2 97.8(2) . . ?
C18 O7 Sr1 102.9(3) . . ?
C18 O8 Sr2 166.8(4) . . ?
C18 O8 Sr1 85.1(3) . . ?
Sr2 O8 Sr1 98.90(9) . . ?
C21 O9 Sr1 129.3(3) . . ?
C21 O9 Sr2 127.0(3) . 1_655 ?
Sr1 O9 Sr2 100.95(9) . 1_655 ?
C24 O10 Sr1 125.1(3) . . ?
C24 O10 Sr2 133.9(3) . 1_655 ?
Sr1 O10 Sr2 99.90(9) . 1_655 ?
C27 O11 Sr1 129.6(3) . . ?
C27 O11 Sr2 130.6(3) . 1_655 ?
Sr1 O11 Sr2 99.02(10) . 1_655 ?
O1 Sr1 O5 75.10(10) . . ?
O1 Sr1 O3 134.33(10) . 1_545 ?
O5 Sr1 O3 70.29(9) . 1_545 ?
O1 Sr1 O7 89.30(12) . . ?
O5 Sr1 O7 123.46(10) . . ?
O3 Sr1 O7 85.78(10) 1_545 . ?
O1 Sr1 O9 119.87(12) . . ?
O5 Sr1 O9 86.53(9) . . ?
O3 Sr1 O9 87.07(10) 1_545 . ?
O7 Sr1 O9 144.09(10) . . ?
O1 Sr1 O10 134.10(11) . . ?
O5 Sr1 O10 146.99(10) . . ?
O3 Sr1 O10 89.13(10) 1_545 . ?
O7 Sr1 O10 78.44(9) . . ?
O9 Sr1 O10 66.30(9) . . ?
O1 Sr1 O11 72.03(10) . . ?
O5 Sr1 O11 120.69(9) . . ?
O3 Sr1 O11 152.69(9) 1_545 . ?
O7 Sr1 O11 104.11(10) . . ?
O9 Sr1 O11 69.88(9) . . ?
O10 Sr1 O11 68.61(9) . . ?
O1 Sr1 O8 69.22(12) . . ?
O5 Sr1 O8 77.35(8) . . ?
O3 Sr1 O8 74.79(10) 1_545 . ?
O7 Sr1 O8 46.65(9) . . ?
O9 Sr1 O8 158.90(9) . . ?
O10 Sr1 O8 122.93(9) . . ?
O11 Sr1 O8 130.29(10) . . ?
O1 Sr1 C18 80.47(14) . . ?
O5 Sr1 C18 100.35(11) . . ?
O3 Sr1 C18 77.49(11) 1_545 . ?
O7 Sr1 C18 23.17(10) . . ?
O9 Sr1 C18 159.66(12) . . ?
O10 Sr1 C18 99.92(11) . . ?
O11 Sr1 C18 120.56(11) . . ?
O8 Sr1 C18 23.66(9) . . ?
O1 Sr1 Sr2 112.01(9) . 1_655 ?
O5 Sr1 Sr2 123.85(6) . 1_655 ?
O3 Sr1 Sr2 111.76(7) 1_545 1_655 ?
O7 Sr1 Sr2 112.47(7) . 1_655 ?
O9 Sr1 Sr2 40.05(6) . 1_655 ?
O10 Sr1 Sr2 40.21(6) . 1_655 ?
O11 Sr1 Sr2 40.92(6) . 1_655 ?
O8 Sr1 Sr2 158.74(6) . 1_655 ?
C18 Sr1 Sr2 135.64(9) . 1_655 ?
O1 Sr1 Sr2 66.11(8) . . ?
O5 Sr1 Sr2 40.86(6) . . ?
O3 Sr1 Sr2 68.23(7) 1_545 . ?
O7 Sr1 Sr2 82.94(7) . . ?
O9 Sr1 Sr2 126.25(6) . . ?
O10 Sr1 Sr2 151.66(7) . . ?
O11 Sr1 Sr2 137.48(7) . . ?
O8 Sr1 Sr2 36.50(6) . . ?
C18 Sr1 Sr2 59.77(9) . . ?
Sr2 Sr1 Sr2 164.586(14) 1_655 . ?
O8 Sr2 O2 77.69(12) . . ?
O8 Sr2 O4 74.55(10) . 1_545 ?
O2 Sr2 O4 135.94(11) . 1_545 ?
O8 Sr2 O6 127.91(10) . . ?
O2 Sr2 O6 81.00(12) . . ?
O4 Sr2 O6 89.83(9) 1_545 . ?
O8 Sr2 O9 151.79(11) . 1_455 ?
O2 Sr2 O9 124.83(10) . 1_455 ?
O4 Sr2 O9 93.88(10) 1_545 1_455 ?
O6 Sr2 O9 76.54(9) . 1_455 ?
O8 Sr2 O10 87.13(10) . 1_455 ?
O2 Sr2 O10 132.53(12) . 1_455 ?
O4 Sr2 O10 79.45(9) 1_545 1_455 ?
O6 Sr2 O10 139.20(9) . 1_455 ?
O9 Sr2 O10 65.24(9) 1_455 1_455 ?
O8 Sr2 O11 107.62(10) . 1_455 ?
O2 Sr2 O11 74.62(11) . 1_455 ?
O4 Sr2 O11 146.72(9) 1_545 1_455 ?
O6 Sr2 O11 111.54(9) . 1_455 ?
O9 Sr2 O11 68.32(9) 1_455 1_455 ?
O10 Sr2 O11 67.66(9) 1_455 1_455 ?
O8 Sr2 O5 80.15(9) . . ?
O2 Sr2 O5 70.36(11) . . ?
O4 Sr2 O5 71.69(9) 1_545 . ?
O6 Sr2 O5 47.89(8) . . ?
O9 Sr2 O5 121.20(8) 1_455 . ?
O10 Sr2 O5 150.62(9) 1_455 . ?
O11 Sr2 O5 141.52(9) 1_455 . ?
O8 Sr2 C11 104.09(11) . . ?
O2 Sr2 C11 72.92(12) . . ?
O4 Sr2 C11 81.48(10) 1_545 . ?
O6 Sr2 C11 23.82(9) . . ?
O9 Sr2 C11 99.35(10) 1_455 . ?
O10 Sr2 C11 154.37(10) 1_455 . ?
O11 Sr2 C11 127.72(10) 1_455 . ?
O5 Sr2 C11 24.16(9) . . ?
O8 Sr2 Sr1 120.07(7) . 1_455 ?
O2 Sr2 Sr1 114.35(8) . 1_455 ?
O4 Sr2 Sr1 109.06(7) 1_545 1_455 ?
O6 Sr2 Sr1 112.02(6) . 1_455 ?
O9 Sr2 Sr1 39.00(6) 1_455 1_455 ?
O10 Sr2 Sr1 39.89(6) 1_455 1_455 ?
O11 Sr2 Sr1 40.06(6) 1_455 1_455 ?
O5 Sr2 Sr1 159.58(6) . 1_455 ?
C11 Sr2 Sr1 135.83(8) . 1_455 ?
O8 Sr2 Sr1 44.60(7) . . ?
O2 Sr2 Sr1 67.90(8) . . ?
O4 Sr2 Sr1 68.27(7) 1_545 . ?
O6 Sr2 Sr1 83.35(6) . . ?
O9 Sr2 Sr1 153.20(6) 1_455 . ?
O10 Sr2 Sr1 126.63(6) 1_455 . ?
O11 Sr2 Sr1 136.83(6) 1_455 . ?
O5 Sr2 Sr1 35.56(6) . . ?
C11 Sr2 Sr1 59.53(8) . . ?
Sr1 Sr2 Sr1 164.585(14) 1_455 . ?

loop_
_geom_bond_atom_site_label_1
_geom_bond_atom_site_label_2
_geom_bond_distance
_geom_bond_site_symmetry_2
_geom_bond_publ_flag
C1 O2 1.221(6) . ?
C1 O1 1.260(6) . ?
C1 C2 1.528(6) . ?
C2 C3 1.386(6) . ?
C2 C7 1.390(6) . ?
C3 C4 1.392(6) . ?
C3 C9 1.495(6) . ?
C4 C5 1.377(6) . ?
C4 H4 0.9500 . ?
C5 C6 1.388(6) . ?
C5 C8 1.518(5) . ?
C6 C7 1.380(6) . ?
C6 C10 1.492(7) . ?
C7 H7 0.9500 . ?
C8 O3 1.252(5) . ?
C8 O4 1.261(5) . ?
C9 F2 1.309(6) . ?
C9 F1 1.321(6) . ?
C9 F3 1.330(6) . ?
C10 F5 1.11(2) . ?
C10 F4 1.16(2) . ?
C10 F4B 1.291(9) . ?
C10 F6B 1.329(9) . ?
C10 F5B 1.422(10) . ?
C10 F6 1.447(17) . ?
C11 O6 1.251(4) . ?
C11 O5 1.256(4) . ?
C11 C12 1.526(5) . ?
C11 Sr2 3.069(4) . ?
C12 C13 1.389(5) . ?
C12 C14 1.399(5) . ?
C13 C14 1.379(5) 2_657 ?
C13 C19 1.504(6) . ?
C14 H14 0.9500 . ?
C15 C16 1.376(6) . ?
C15 C17 1.408(6) . ?
C15 C18 1.514(6) . ?
C16 C17 1.385(6) 2_556 ?
C16 H16 0.9500 . ?
C17 C20 1.490(7) . ?
C18 O8 1.250(5) . ?
C18 O7 1.253(5) . ?
C18 Sr1 3.104(4) . ?
C19 F7 1.329(5) . ?
C19 F8 1.336(5) . ?
C19 F9 1.338(5) . ?
C20 F11 1.310(6) . ?
C20 F10 1.324(5) . ?
C20 F12 1.325(6) . ?
C21 O9 1.246(5) . ?
C21 N2 1.305(5) . ?
C21 N1 1.317(6) . ?
C22 N1 1.431(6) . ?
C22 C23 1.510(7) . ?
C22 H22A 0.9900 . ?
C22 H22B 0.9900 . ?
C23 N2 1.444(6) . ?
C23 H23A 0.9900 . ?
C23 H23B 0.9900 . ?
C24 O10 1.257(5) . ?
C24 N4 1.324(5) . ?
C24 N3 1.329(6) . ?
C25 N3 1.425(6) . ?
C25 C26 1.530(7) . ?
C25 H25A 0.9900 . ?
C25 H25B 0.9900 . ?
C26 N4 1.455(6) . ?
C26 H26A 0.9900 . ?
C26 H26B 0.9900 . ?
C27 O11 1.241(5) . ?
C27 N5B 1.250(18) . ?
C27 N6B 1.314(16) . ?
C27 N6 1.329(11) . ?
C27 N5 1.377(10) . ?
C28 C29 1.37(2) . ?
C28 N5 1.493(15) . ?
C28 H28A 0.9900 . ?
C28 H28B 0.9900 . ?
C29 N6 1.496(13) . ?
C29 H29A 0.9900 . ?
C29 H29B 0.9900 . ?
N5 H5 0.8800 . ?
N6 H6 0.8800 . ?
N6B C29B 1.38(2) . ?
N6B H6B 0.8800 . ?
N5B C28B 1.36(3) . ?
N5B H5B 0.8800 . ?
C29B C28B 1.72(5) . ?
C29B H29C 0.9900 . ?
C29B H29D 0.9900 . ?
C28B H28C 0.9900 . ?
C28B H28D 0.9900 . ?
N1 H1 0.8800 . ?
N2 H2 0.8800 . ?
N3 H3 0.8800 . ?
N4 H4A 0.8800 . ?
O1 Sr1 2.473(3) . ?
O2 Sr2 2.536(3) . ?
O3 Sr1 2.545(3) 1_565 ?
O4 Sr2 2.574(3) 1_565 ?
O5 Sr1 2.484(3) . ?
O5 Sr2 2.795(3) . ?
O6 Sr2 2.638(3) . ?
O7 Sr1 2.575(3) . ?
O8 Sr2 2.500(3) . ?
O8 Sr1 2.951(3) . ?
O9 Sr1 2.591(3) . ?
O9 Sr2 2.649(3) 1_655 ?
O10 Sr1 2.631(3) . ?
O10 Sr2 2.649(3) 1_655 ?
O11 Sr1 2.634(3) . ?
O11 Sr2 2.681(3) 1_655 ?
Sr1 Sr2 4.0417(7) 1_655 ?
Sr1 Sr2 4.1522(7) . ?
